data_7102787
loop_
_publ_author_name
'Hines, C. Corey'
'Cocalia, Violina A.'
'Rogers, Robin D.'

_publ_section_title
;
 Using ionic liquids to trap unique coordination environments:
 polymorphic solvates of ErCl~3~(OH~2~)~4~&#x00B7;2([C~2~mim]Cl)
;
_journal_coden_ASTM CHCOFS
_journal_issue 2
_journal_name_full
;
 Chemical Communications (Cambridge, United Kingdom)
;
_journal_page_first 226
_journal_page_last 228
_journal_paper_doi 10.1039/b711679a
_journal_year 2008
_chemical_formula_sum 'C12 H30 Cl5 Er N4 O4'
_chemical_formula_weight 638.91
_chemical_name_common 'Form II'
_space_group_IT_number 2
_symmetry_cell_setting triclinic
_symmetry_space_group_name_Hall '-P 1'
_symmetry_space_group_name_H-M 'P -1'
_atom_sites_solution_hydrogens geom
_atom_sites_solution_primary direct
_atom_sites_solution_secondary difmap
_audit_creation_method SHELXL-97
_cell_angle_alpha 76.7750(10)
_cell_angle_beta 87.9760(10)
_cell_angle_gamma 61.2210(10)
_cell_formula_units_Z 2
_cell_length_a 8.5226(5)
_cell_length_b 8.6848(5)
_cell_length_c 18.5977(11)
_cell_measurement_reflns_used 7108
_cell_measurement_temperature 173(2)
_cell_measurement_theta_max 28.27
_cell_measurement_theta_min 2.72
_cell_volume 1170.00(12)
_computing_cell_refinement 'Bruker SMART'
_computing_data_collection 'Bruker SMART'
_computing_data_reduction 'Bruker SAINT'
_computing_molecular_graphics 'Bruker SHELXTL'
_computing_publication_material 'Bruker SHELXTL'
_computing_structure_refinement 'SHELXL-97 (Sheldrick, 1997)'
_computing_structure_solution 'SHELXS-97 (Sheldrick, 1990)'
_diffrn_ambient_temperature 173(2)
_diffrn_measured_fraction_theta_full 0.992
_diffrn_measured_fraction_theta_max 0.916
_diffrn_measurement_device_type 'CCD area detector'
_diffrn_measurement_method 'phi and omega scans'
_diffrn_radiation_monochromator graphite
_diffrn_radiation_source 'fine-focus sealed tube'
_diffrn_radiation_type MoK\a
_diffrn_radiation_wavelength 0.71073
_diffrn_reflns_av_R_equivalents 0.0145
_diffrn_reflns_av_sigmaI/netI 0.0230
_diffrn_reflns_limit_h_max 10
_diffrn_reflns_limit_h_min -10
_diffrn_reflns_limit_k_max 11
_diffrn_reflns_limit_k_min -11
_diffrn_reflns_limit_l_max 23
_diffrn_reflns_limit_l_min -24
_diffrn_reflns_number 8053
_diffrn_reflns_theta_full 25.30
_diffrn_reflns_theta_max 28.27
_diffrn_reflns_theta_min 1.13
_exptl_absorpt_coefficient_mu 4.180
_exptl_absorpt_correction_type multi-scan
_exptl_absorpt_process_details '(SADABS; Sheldrick, 2002)'
_exptl_crystal_colour pink
_exptl_crystal_density_diffrn 1.814
_exptl_crystal_density_method 'not measured'
_exptl_crystal_description hex.plate
_exptl_crystal_F_000 630
_exptl_crystal_size_max 0.15
_exptl_crystal_size_mid 0.12
_exptl_crystal_size_min 0.07
_refine_diff_density_max 1.862
_refine_diff_density_min -1.953
_refine_diff_density_rms 0.116
_refine_ls_extinction_method none
_refine_ls_goodness_of_fit_ref 1.046
_refine_ls_hydrogen_treatment mixed
_refine_ls_matrix_type full
_refine_ls_number_parameters 271
_refine_ls_number_reflns 5326
_refine_ls_number_restraints 0
_refine_ls_restrained_S_all 1.046
_refine_ls_R_factor_all 0.0265
_refine_ls_R_factor_gt 0.0253
_refine_ls_shift/su_max 0.003
_refine_ls_shift/su_mean 0.000
_refine_ls_structure_factor_coef Fsqd
_refine_ls_weighting_details '0.0387, 2.0951'
_refine_ls_weighting_scheme calc
_refine_ls_wR_factor_gt 0.0654
_refine_ls_wR_factor_ref 0.0661
_reflns_number_gt 5112
_reflns_number_total 5326
_reflns_threshold_expression >2sigma(I)
_cod_data_source_file b711679a.txt
_cod_data_source_block c3
_cod_depositor_comments
;
The following automatic conversions were performed:
'_symmetry_cell_setting' value 'Triclinic' changed to 'triclinic'
according to '/home/saulius/struct/CIF-dictionaries/cif_core.dic'
dictionary named 'cif_core.dic' version 2.4.1 from 2010-06-29.

Automatic conversion script
Id: cif_fix_enum 1527 2010-12-29 10:47:43Z saulius 
;
_cod_original_sg_symbol_H-M P-1
_cod_database_code 7102787

loop_
_symmetry_equiv_pos_as_xyz
'x, y, z'
'-x, -y, -z'

loop_
_atom_site_label
_atom_site_type_symbol
_atom_site_fract_x
_atom_site_fract_y
_atom_site_fract_z
_atom_site_U_iso_or_equiv
_atom_site_adp_type
_atom_site_occupancy
_atom_site_symmetry_multiplicity
_atom_site_calc_flag
_atom_site_refinement_flags
_atom_site_disorder_assembly
_atom_site_disorder_group
Er1 Er 0.182128(16) 0.087836(16) 0.249438(7) 0.01761(5) Uani 1 1 d . . .
Cl1 Cl 0.17019(12) 0.15542(12) 0.10379(4) 0.03045(17) Uani 1 1 d . . .
Cl2 Cl 0.16013(13) 0.09208(14) 0.38896(5) 0.03640(19) Uani 1 1 d . . .
Cl3 Cl 0.35773(12) -0.26983(11) 0.27919(6) 0.0366(2) Uani 1 1 d . . .
Cl4 Cl -0.10807(10) 0.66901(10) 0.28120(4) 0.02379(15) Uani 1 1 d . . .
N1 N 0.5812(6) -0.3034(6) 0.5424(2) 0.0530(10) Uani 1 1 d . . .
N2 N 0.8076(4) -0.5480(4) 0.52689(17) 0.0316(6) Uani 1 1 d . . .
N3 N 0.0283(4) 0.2207(4) -0.08810(15) 0.0249(5) Uani 1 1 d . . .
N4 N 0.2804(4) 0.2223(4) -0.09109(15) 0.0253(5) Uani 1 1 d . . .
O4 O -0.0354(4) 0.0018(3) 0.24552(15) 0.0282(5) Uani 1 1 d . . .
H1O4 H -0.009(7) -0.113(8) 0.253(3) 0.047(14) Uiso 1 1 d . . .
H2O4 H -0.138(11) 0.065(11) 0.235(4) 0.10(3) Uiso 1 1 d . . .
O3 O -0.1056(3) 0.3497(3) 0.23272(15) 0.0264(5) Uani 1 1 d . . .
H1O3 H -0.119(5) 0.437(6) 0.245(2) 0.021(9) Uiso 1 1 d . . .
H2O3 H -0.194(7) 0.350(7) 0.230(3) 0.041(14) Uiso 1 1 d . . .
O2 O 0.2158(4) 0.3481(3) 0.23680(16) 0.0300(5) Uani 1 1 d . . .
H1O2 H 0.303(6) 0.351(6) 0.229(2) 0.027(11) Uiso 1 1 d . . .
H2O2 H 0.143(7) 0.435(7) 0.248(2) 0.031(11) Uiso 1 1 d . . .
O1 O 0.4869(4) 0.0020(4) 0.25523(17) 0.0318(6) Uani 1 1 d . . .
H1O1 H 0.562(7) -0.086(7) 0.261(3) 0.033(13) Uiso 1 1 d . . .
H2O1 H 0.519(7) 0.067(7) 0.235(3) 0.035(12) Uiso 1 1 d . . .
C1 C 0.7244(6) -0.4559(6) 0.5765(2) 0.0470(11) Uani 1 1 d . . .
H1A H 0.7610 -0.4926 0.6280 0.056 Uiso 1 1 calc R . .
C2 C 0.7085(7) -0.4545(6) 0.4594(2) 0.0442(10) Uani 1 1 d . . .
H2A H 0.7377 -0.4890 0.4138 0.053 Uiso 1 1 calc R . .
C3 C 0.5635(7) -0.3059(6) 0.4699(2) 0.0497(11) Uani 1 1 d . . .
H3A H 0.4670 -0.2190 0.4340 0.060 Uiso 1 1 calc R . .
C4 C 0.4536(8) -0.1521(8) 0.5778(4) 0.0633(14) Uani 1 1 d . . .
H4A H 0.5195 -0.1416 0.6175 0.076 Uiso 1 1 calc R . .
H4B H 0.3966 -0.0352 0.5402 0.076 Uiso 1 1 calc R . .
C5 C 0.3195(9) -0.1985(9) 0.6080(3) 0.0704(16) Uani 1 1 d . . .
H5A H 0.2399 -0.1093 0.6350 0.106 Uiso 1 1 calc R . .
H5B H 0.3785 -0.3190 0.6420 0.106 Uiso 1 1 calc R . .
H5C H 0.2488 -0.1987 0.5676 0.106 Uiso 1 1 calc R . .
C6 C 0.9725(6) -0.7223(6) 0.5432(3) 0.0466(10) Uani 1 1 d . . .
H6A H 1.0447 -0.7297 0.5850 0.070 Uiso 1 1 calc R . .
H6B H 1.0413 -0.7341 0.4995 0.070 Uiso 1 1 calc R . .
H6C H 0.9421 -0.8201 0.5560 0.070 Uiso 1 1 calc R . .
C7 C 0.1040(5) 0.3234(4) -0.09011(17) 0.0248(6) Uani 1 1 d . . .
H7A H 0.0425 0.4486 -0.0908 0.030 Uiso 1 1 calc R . .
C8 C 0.3177(5) 0.0494(5) -0.09085(19) 0.0285(7) Uani 1 1 d . . .
H8A H 0.4328 -0.0504 -0.0920 0.034 Uiso 1 1 calc R . .
C9 C 0.1594(5) 0.0482(5) -0.08860(18) 0.0282(7) Uani 1 1 d . . .
H9A H 0.1423 -0.0526 -0.0876 0.034 Uiso 1 1 calc R . .
C10 C -0.1653(5) 0.2806(5) -0.0864(2) 0.0349(8) Uani 1 1 d . . .
H10A H -0.1834 0.1744 -0.0681 0.042 Uiso 1 1 calc R . .
H10B H -0.2259 0.3423 -0.1371 0.042 Uiso 1 1 calc R . .
C11 C -0.2463(6) 0.4103(7) -0.0354(3) 0.0514(11) Uani 1 1 d . . .
H11A H -0.3715 0.4388 -0.0296 0.077 Uiso 1 1 calc R . .
H11B H -0.2420 0.5221 -0.0572 0.077 Uiso 1 1 calc R . .
H11C H -0.1774 0.3532 0.0132 0.077 Uiso 1 1 calc R . .
C12 C 0.4139(5) 0.2840(6) -0.0937(2) 0.0390(8) Uani 1 1 d . . .
H12A H 0.3652 0.3933 -0.0749 0.059 Uiso 1 1 calc R . .
H12B H 0.4421 0.3111 -0.1451 0.059 Uiso 1 1 calc R . .
H12C H 0.5235 0.1887 -0.0630 0.059 Uiso 1 1 calc R . .
Cl5 Cl 0.58105(10) 0.29971(10) 0.18372(5) 0.02864(17) Uani 1 1 d . . .

loop_
_atom_site_aniso_label
_atom_site_aniso_U_11
_atom_site_aniso_U_22
_atom_site_aniso_U_33
_atom_site_aniso_U_23
_atom_site_aniso_U_13
_atom_site_aniso_U_12
Er1 0.01804(8) 0.01514(7) 0.01772(8) -0.00309(5) 0.00095(5) -0.00692(6)
Cl1 0.0388(4) 0.0295(4) 0.0188(3) -0.0042(3) 0.0022(3) -0.0139(4)
Cl2 0.0383(5) 0.0476(5) 0.0208(4) -0.0096(3) 0.0033(3) -0.0184(4)
Cl3 0.0312(4) 0.0164(3) 0.0543(6) -0.0035(3) -0.0018(4) -0.0073(3)
Cl4 0.0231(3) 0.0178(3) 0.0297(4) -0.0079(3) 0.0040(3) -0.0085(3)
N1 0.048(2) 0.051(2) 0.038(2) -0.0162(17) -0.0001(16) -0.0046(18)
N2 0.0401(17) 0.0300(15) 0.0264(14) -0.0077(12) 0.0089(12) -0.0184(14)
N3 0.0300(14) 0.0250(13) 0.0192(12) -0.0031(10) 0.0036(10) -0.0142(12)
N4 0.0305(14) 0.0243(13) 0.0197(13) -0.0042(10) 0.0016(10) -0.0128(12)
O4 0.0246(12) 0.0178(11) 0.0407(14) -0.0029(10) -0.0021(10) -0.0105(10)
O3 0.0218(12) 0.0204(11) 0.0398(14) -0.0112(10) -0.0003(10) -0.0105(10)
O2 0.0202(12) 0.0208(12) 0.0519(16) -0.0143(11) 0.0118(11) -0.0104(10)
O1 0.0192(12) 0.0163(12) 0.0510(16) -0.0022(11) 0.0052(11) -0.0045(11)
C1 0.044(2) 0.049(2) 0.0246(18) -0.0100(17) 0.0040(16) -0.005(2)
C2 0.073(3) 0.043(2) 0.0234(18) -0.0087(16) 0.0068(18) -0.033(2)
C3 0.065(3) 0.034(2) 0.035(2) -0.0048(17) -0.015(2) -0.014(2)
C4 0.056(3) 0.065(3) 0.076(4) -0.016(3) -0.004(3) -0.035(3)
C5 0.083(4) 0.075(4) 0.058(3) -0.003(3) -0.001(3) -0.047(4)
C6 0.039(2) 0.038(2) 0.057(3) -0.023(2) 0.0071(19) -0.0099(18)
C7 0.0316(17) 0.0230(15) 0.0187(14) -0.0041(12) 0.0033(12) -0.0129(14)
C8 0.0332(18) 0.0226(15) 0.0226(15) -0.0051(12) 0.0039(13) -0.0084(14)
C9 0.0406(19) 0.0224(15) 0.0212(15) -0.0039(12) 0.0032(13) -0.0156(15)
C10 0.0294(18) 0.038(2) 0.038(2) -0.0040(16) 0.0048(14) -0.0190(16)
C11 0.039(2) 0.056(3) 0.059(3) -0.014(2) 0.009(2) -0.023(2)
C12 0.033(2) 0.040(2) 0.045(2) -0.0069(17) 0.0000(16) -0.0205(18)
Cl5 0.0197(3) 0.0208(3) 0.0446(5) -0.0059(3) 0.0006(3) -0.0100(3)

loop_
_atom_type_symbol
_atom_type_description
_atom_type_scat_dispersion_real
_atom_type_scat_dispersion_imag
_atom_type_scat_source
C C 0.0033 0.0016 'International Tables Vol C Tables 4.2.6.8 and 6.1.1.4'
H H 0.0000 0.0000 'International Tables Vol C Tables 4.2.6.8 and 6.1.1.4'
N N 0.0061 0.0033 'International Tables Vol C Tables 4.2.6.8 and 6.1.1.4'
O O 0.0106 0.0060 'International Tables Vol C Tables 4.2.6.8 and 6.1.1.4'
Cl Cl 0.1484 0.1585 'International Tables Vol C Tables 4.2.6.8 and 6.1.1.4'
Er Er -0.2586 4.9576 'International Tables Vol C Tables 4.2.6.8 and 6.1.1.4'

loop_
_geom_angle_atom_site_label_1
_geom_angle_atom_site_label_2
_geom_angle_atom_site_label_3
_geom_angle
_geom_angle_site_symmetry_1
_geom_angle_site_symmetry_3
_geom_angle_publ_flag
O4 Er1 O1 147.51(10) . . ?
O4 Er1 O2 141.62(9) . . ?
O1 Er1 O2 70.62(10) . . ?
O4 Er1 O3 71.31(9) . . ?
O1 Er1 O3 141.00(9) . . ?
O2 Er1 O3 70.40(9) . . ?
O4 Er1 Cl2 94.26(7) . . ?
O1 Er1 Cl2 93.08(8) . . ?
O2 Er1 Cl2 84.53(7) . . ?
O3 Er1 Cl2 84.31(7) . . ?
O4 Er1 Cl1 89.14(7) . . ?
O1 Er1 Cl1 89.96(8) . . ?
O2 Er1 Cl1 85.91(7) . . ?
O3 Er1 Cl1 86.27(7) . . ?
Cl2 Er1 Cl1 168.37(3) . . ?
O4 Er1 Cl3 74.31(7) . . ?
O1 Er1 Cl3 73.74(7) . . ?
O2 Er1 Cl3 144.06(7) . . ?
O3 Er1 Cl3 145.18(6) . . ?
Cl2 Er1 Cl3 92.99(3) . . ?
Cl1 Er1 Cl3 98.64(3) . . ?
C1 N1 C3 108.7(4) . . ?
C1 N1 C4 126.2(4) . . ?
C3 N1 C4 125.1(4) . . ?
C1 N2 C2 108.2(4) . . ?
C1 N2 C6 124.7(4) . . ?
C2 N2 C6 127.1(3) . . ?
C7 N3 C9 109.0(3) . . ?
C7 N3 C10 125.9(3) . . ?
C9 N3 C10 125.1(3) . . ?
C7 N4 C8 108.5(3) . . ?
C7 N4 C12 126.2(3) . . ?
C8 N4 C12 125.3(3) . . ?
N2 C1 N1 108.6(4) . . ?
C3 C2 N2 107.4(4) . . ?
C2 C3 N1 106.7(4) . . ?
C5 C4 N1 106.8(5) . . ?
N3 C7 N4 108.6(3) . . ?
C9 C8 N4 107.1(3) . . ?
C8 C9 N3 106.8(3) . . ?
N3 C10 C11 109.5(3) . . ?

loop_
_geom_bond_atom_site_label_1
_geom_bond_atom_site_label_2
_geom_bond_distance
_geom_bond_site_symmetry_2
_geom_bond_publ_flag
Er1 O4 2.317(2) . ?
Er1 O1 2.331(3) . ?
Er1 O2 2.372(2) . ?
Er1 O3 2.375(2) . ?
Er1 Cl2 2.6023(9) . ?
Er1 Cl1 2.6318(8) . ?
Er1 Cl3 2.6440(8) . ?
N1 C1 1.326(6) . ?
N1 C3 1.368(6) . ?
N1 C4 1.520(7) . ?
N2 C1 1.319(5) . ?
N2 C2 1.377(5) . ?
N2 C6 1.459(5) . ?
N3 C7 1.324(4) . ?
N3 C9 1.374(4) . ?
N3 C10 1.473(5) . ?
N4 C7 1.329(4) . ?
N4 C8 1.376(4) . ?
N4 C12 1.468(5) . ?
C2 C3 1.340(7) . ?
C4 C5 1.442(8) . ?
C8 C9 1.353(5) . ?
C10 C11 1.530(6) . ?

loop_
_geom_hbond_atom_site_label_D
_geom_hbond_atom_site_label_H
_geom_hbond_atom_site_label_A
_geom_hbond_distance_DH
_geom_hbond_distance_HA
_geom_hbond_distance_DA
_geom_hbond_angle_DHA
_geom_hbond_site_symmetry_A
C3 H3A Cl2 0.95 2.68 3.546(5) 152.7 .
O2 H2O2 Cl4 0.77(5) 2.33(5) 3.091(3) 170(4) .
O1 H2O1 Cl5 0.76(5) 2.32(5) 3.073(3) 171(5) .
O3 H1O3 Cl4 0.80(4) 2.31(4) 3.097(3) 171(4) .
O2 H1O2 Cl5 0.76(5) 2.36(5) 3.091(3) 162(4) .
O4 H1O4 Cl4 0.89(6) 2.37(5) 3.161(2) 148(5) 1_545
O3 H2O3 Cl5 0.76(5) 2.38(5) 3.102(3) 158(5) 1_455
O1 H1O1 Cl4 0.71(5) 2.55(5) 3.222(3) 158(5) 1_645
O4 H2O4 Cl5 0.78(8) 2.32(8) 3.076(3) 165(8) 1_455

loop_
_geom_torsion_atom_site_label_1
_geom_torsion_atom_site_label_2
_geom_torsion_atom_site_label_3
_geom_torsion_atom_site_label_4
_geom_torsion
_geom_torsion_site_symmetry_1
_geom_torsion_site_symmetry_2
_geom_torsion_site_symmetry_3
_geom_torsion_site_symmetry_4
_geom_torsion_publ_flag
C1 N1 C4 C5 -86.8(7) . . . . ?
C7 N3 C10 C11 -40.2(5) . . . . ?
